data_2018735
loop_
_publ_author_name
'B\"ohme, Uwe'
'Fels, Sabine'

_publ_section_title
;
 Enantiomerically pure and racemic
 dimethyl{<i>N</i>-[(2-oxidonaphthalen-1-yl-\k<i>O</i>)methylidene]valinato-\k^2^<i>N</i>,<i>O</i>}tin(IV)
;
_journal_coeditor_code EG3106
_journal_issue 1
_journal_name_full 'Acta Crystallographica Section C'
_journal_page_first 44
_journal_page_last 46
_journal_paper_doi 10.1107/S0108270112050470
_journal_volume 69
_journal_year 2013
_chemical_formula_iupac '[Sn (C H3)2 (C16 H15 N O3)]'
_chemical_formula_moiety 'C18 H21 N O3 Sn'
_chemical_formula_sum 'C18 H21 N O3 Sn'
_chemical_formula_weight 418.05
_chemical_melting_point 514
_chemical_name_systematic
;
(<i>S</i>)-Dimethyl{<i>N</i>-[(2-oxidonaphthalen-1-yl-
\k<i>O</i>)methylidene]valinato-\k^2^<i>N</i>,<i>O</i>}tin(IV)
;
_space_group_IT_number 145
_symmetry_cell_setting trigonal
_symmetry_space_group_name_Hall 'P 32'
_symmetry_space_group_name_H-M 'P 32'
_atom_sites_solution_hydrogens geom
_atom_sites_solution_primary direct
_atom_sites_solution_secondary difmap
_audit_creation_method SHELXL-97
_cell_angle_alpha 90.00
_cell_angle_beta 90.00
_cell_angle_gamma 120.00
_cell_formula_units_Z 3
_cell_length_a 11.6246(5)
_cell_length_b 11.6246(5)
_cell_length_c 11.5864(5)
_cell_measurement_reflns_used 24695
_cell_measurement_temperature 200(2)
_cell_measurement_theta_max 29.63
_cell_measurement_theta_min 2.68
_cell_volume 1355.92(10)
_computing_cell_refinement 'X-AREA (Stoe & Cie, 2009'
_computing_data_collection 'X-AREA (Stoe & Cie, 2009)'
_computing_data_reduction 'X-RED (Stoe & Cie, 2009'
_computing_molecular_graphics 'ORTEP-3 (Farrugia, 1997)'
_computing_publication_material 'SHELXL97 (Sheldrick, 2008)'
_computing_structure_refinement 'SHELXL97 (Sheldrick, 2008)'
_computing_structure_solution 'SHELXS97 (Sheldrick, 2008)'
_diffrn_ambient_temperature 200(2)
_diffrn_measured_fraction_theta_full 1.000
_diffrn_measured_fraction_theta_max 1.000
_diffrn_measurement_device '2-circle goniometer'
_diffrn_measurement_device_type 'Stoe IPDS 2T'
_diffrn_measurement_method '\f rotation scan'
_diffrn_radiation_monochromator graphite
_diffrn_radiation_source 'fine-focus sealed tube'
_diffrn_radiation_type MoK\a
_diffrn_radiation_wavelength 0.71073
_diffrn_reflns_av_R_equivalents 0.0529
_diffrn_reflns_av_sigmaI/netI 0.0323
_diffrn_reflns_limit_h_max 15
_diffrn_reflns_limit_h_min -15
_diffrn_reflns_limit_k_max 14
_diffrn_reflns_limit_k_min -15
_diffrn_reflns_limit_l_max 14
_diffrn_reflns_limit_l_min -15
_diffrn_reflns_number 14770
_diffrn_reflns_theta_full 27.49
_diffrn_reflns_theta_max 27.49
_diffrn_reflns_theta_min 2.68
_exptl_absorpt_coefficient_mu 1.426
_exptl_absorpt_correction_T_max 0.7833
_exptl_absorpt_correction_T_min 0.5992
_exptl_absorpt_correction_type numerical
_exptl_absorpt_process_details '(X-RED; Stoe & Cie, 2009'
_exptl_crystal_colour 'pale yellow'
_exptl_crystal_density_diffrn 1.536
_exptl_crystal_density_method 'not measured'
_exptl_crystal_description needle
_exptl_crystal_F_000 630
_exptl_crystal_size_max 0.40
_exptl_crystal_size_mid 0.18
_exptl_crystal_size_min 0.18
_refine_diff_density_max 0.391
_refine_diff_density_min -1.069
_refine_ls_abs_structure_details 'Flack (1983), <b>???? Friedel pairs</b>'
_refine_ls_abs_structure_Flack -0.020(10)
_refine_ls_extinction_method none
_refine_ls_goodness_of_fit_ref 1.091
_refine_ls_hydrogen_treatment constr
_refine_ls_matrix_type full
_refine_ls_number_parameters 212
_refine_ls_number_reflns 4140
_refine_ls_number_restraints 8
_refine_ls_restrained_S_all 1.091
_refine_ls_R_factor_all 0.0211
_refine_ls_R_factor_gt 0.0206
_refine_ls_shift/su_max 0.002
_refine_ls_shift/su_mean 0.000
_refine_ls_structure_factor_coef Fsqd
_refine_ls_weighting_details 'calc w=1/[\s^2^(Fo^2^)+(0.0298P)^2^+0.0805P] where P=(Fo^2^+2Fc^2^)/3'
_refine_ls_weighting_scheme calc
_refine_ls_wR_factor_gt 0.0497
_refine_ls_wR_factor_ref 0.0501
_reflns_number_gt 4082
_reflns_number_total 4140
_reflns_threshold_expression I>2sigma(I)
_cod_data_source_file eg3106.cif
_cod_data_source_block I
_cod_database_code 2018735
_cod_database_fobs_code 2018735

loop_
_symmetry_equiv_pos_as_xyz
'x, y, z'
'-y, x-y, z+2/3'
'-x+y, -x, z+1/3'

loop_
_atom_site_type_symbol
_atom_site_label
_atom_site_fract_x
_atom_site_fract_y
_atom_site_fract_z
_atom_site_U_iso_or_equiv
_atom_site_adp_type
_atom_site_calc_flag
_atom_site_refinement_flags
_atom_site_occupancy
_atom_site_symmetry_multiplicity
Sn Sn1 0.886237(14) 0.595967(12) -0.162850(10) 0.02762(5) Uani d . 1 1
O O1 0.73488(18) 0.42325(16) -0.08351(14) 0.0338(3) Uani d . 1 1
O O2 1.05095(17) 0.79610(17) -0.16180(15) 0.0375(4) Uani d . 1 1
O O3 1.1663(2) 0.98279(18) -0.06267(15) 0.0466(5) Uani d . 1 1
N N1 0.86127(18) 0.68276(16) -0.00860(14) 0.0264(3) Uani d . 1 1
C C1 0.6298(2) 0.5170(2) 0.03048(16) 0.0273(4) Uani d . 1 1
C C2 0.6328(2) 0.4110(2) -0.02588(16) 0.0282(4) Uani d . 1 1
C C3 0.5200(3) 0.2801(2) -0.01572(19) 0.0362(5) Uani d . 1 1
H H3 0.5228 0.2073 -0.0500 0.043 Uiso calc R 1 1
C C4 0.4097(2) 0.2582(3) 0.0415(2) 0.0399(5) Uani d . 1 1
H H4 0.3369 0.1701 0.0469 0.048 Uiso calc R 1 1
C C5 0.2813(3) 0.3412(3) 0.1507(3) 0.0520(7) Uani d U 1 1
H H5 0.2084 0.2530 0.1558 0.062 Uiso calc R 1 1
C C6 0.2699(3) 0.4430(4) 0.1979(3) 0.0567(7) Uani d U 1 1
H H6 0.1900 0.4260 0.2350 0.068 Uiso calc R 1 1
C C7 0.3776(3) 0.5724(4) 0.1907(3) 0.0520(7) Uani d . 1 1
H H7 0.3698 0.6435 0.2226 0.062 Uiso calc R 1 1
C C8 0.4951(3) 0.5991(3) 0.1383(2) 0.0386(5) Uani d . 1 1
H H8 0.5670 0.6879 0.1354 0.046 Uiso calc R 1 1
C C9 0.5095(2) 0.4951(2) 0.08858(17) 0.0314(4) Uani d . 1 1
C C10 0.3995(2) 0.3642(3) 0.09440(19) 0.0367(5) Uani d . 1 1
C C11 0.7497(2) 0.6421(2) 0.04594(16) 0.0265(4) Uani d . 1 1
H H11 0.7473 0.7010 0.1015 0.032 Uiso calc R 1 1
C C12 0.9770(2) 0.8071(2) 0.03020(16) 0.0280(4) Uani d . 1 1
H H12 0.9458 0.8697 0.0540 0.034 Uiso calc R 1 1
C C13 1.0736(2) 0.8695(2) -0.07085(17) 0.0302(4) Uani d . 1 1
C C14 1.0413(2) 0.7804(2) 0.1363(2) 0.0377(6) Uani d . 1 1
H H14 0.9677 0.7298 0.1926 0.045 Uiso calc R 1 1
C C15 1.0994(4) 0.6931(4) 0.1093(3) 0.0578(8) Uani d . 1 1
H H15A 1.1763 0.7409 0.0583 0.087 Uiso calc R 1 1
H H15B 1.0323 0.6120 0.0709 0.087 Uiso calc R 1 1
H H15C 1.1275 0.6698 0.1811 0.087 Uiso calc R 1 1
C C16 1.1405(3) 0.9077(3) 0.1973(2) 0.0556(8) Uani d . 1 1
H H16A 1.1693 0.8857 0.2694 0.083 Uiso calc R 1 1
H H16B 1.0985 0.9608 0.2146 0.083 Uiso calc R 1 1
H H16C 1.2177 0.9587 0.1473 0.083 Uiso calc R 1 1
C C17 0.7717(3) 0.6180(3) -0.2926(2) 0.0473(6) Uani d . 1 1
H H17A 0.8234 0.7057 -0.3286 0.071 Uiso calc R 1 1
H H17B 0.6908 0.6098 -0.2585 0.071 Uiso calc R 1 1
H H17C 0.7476 0.5489 -0.3512 0.071 Uiso calc R 1 1
C C18 1.0119(3) 0.5152(3) -0.1816(2) 0.0448(5) Uani d . 1 1
H H18A 0.9731 0.4422 -0.2375 0.067 Uiso calc R 1 1
H H18B 1.0218 0.4815 -0.1069 0.067 Uiso calc R 1 1
H H18C 1.0991 0.5842 -0.2091 0.067 Uiso calc R 1 1

loop_
_atom_site_aniso_label
_atom_site_aniso_U_11
_atom_site_aniso_U_22
_atom_site_aniso_U_33
_atom_site_aniso_U_12
_atom_site_aniso_U_13
_atom_site_aniso_U_23
Sn1 0.03397(8) 0.02429(7) 0.02250(6) 0.01298(6) -0.00173(5) -0.00211(4)
O1 0.0384(9) 0.0227(7) 0.0362(7) 0.0123(6) -0.0018(6) -0.0021(6)
O2 0.0390(9) 0.0311(8) 0.0285(8) 0.0070(7) 0.0065(6) -0.0002(6)
O3 0.0460(10) 0.0277(8) 0.0385(9) -0.0022(7) 0.0099(7) 0.0010(7)
N1 0.0281(8) 0.0207(8) 0.0222(7) 0.0061(7) -0.0006(6) -0.0023(6)
C1 0.0254(9) 0.0245(9) 0.0240(8) 0.0064(8) -0.0039(7) 0.0018(7)
C2 0.0306(10) 0.0209(9) 0.0246(8) 0.0064(8) -0.0076(7) 0.0013(7)
C3 0.0413(12) 0.0212(10) 0.0319(9) 0.0051(9) -0.0107(8) 0.0009(7)
C4 0.0350(12) 0.0282(10) 0.0354(10) -0.0001(9) -0.0097(9) 0.0063(9)
C5 0.0284(12) 0.0583(17) 0.0453(13) 0.0038(11) 0.0026(10) 0.0132(12)
C6 0.0349(13) 0.072(2) 0.0509(15) 0.0178(14) 0.0097(11) 0.0058(14)
C7 0.0419(15) 0.0633(19) 0.0496(14) 0.0253(14) 0.0088(11) -0.0003(13)
C8 0.0319(11) 0.0373(12) 0.0392(11) 0.0117(10) 0.0027(9) 0.0010(9)
C9 0.0269(10) 0.0335(11) 0.0263(9) 0.0094(9) -0.0034(7) 0.0048(8)
C10 0.0270(10) 0.0364(12) 0.0320(10) 0.0048(9) -0.0054(8) 0.0074(8)
C11 0.0284(9) 0.0217(9) 0.0228(8) 0.0077(8) -0.0019(7) -0.0015(6)
C12 0.0283(10) 0.0220(9) 0.0235(8) 0.0049(8) 0.0015(7) -0.0015(7)
C13 0.0300(10) 0.0243(9) 0.0281(9) 0.0074(8) 0.0028(7) 0.0034(7)
C14 0.0328(11) 0.0346(12) 0.0262(11) 0.0022(9) -0.0027(7) 0.0016(7)
C15 0.0634(19) 0.066(2) 0.0483(15) 0.0358(17) -0.0152(13) 0.0027(14)
C16 0.0450(15) 0.0481(16) 0.0392(13) -0.0027(13) -0.0114(11) -0.0067(11)
C17 0.0633(17) 0.0424(14) 0.0348(11) 0.0253(13) -0.0180(11) -0.0002(10)
C18 0.0469(14) 0.0458(14) 0.0482(13) 0.0281(12) 0.0038(11) -0.0031(11)

loop_
_atom_type_symbol
_atom_type_description
_atom_type_scat_dispersion_real
_atom_type_scat_dispersion_imag
_atom_type_scat_source
C C 0.0033 0.0016 'International Tables Vol C Tables 4.2.6.8 and 6.1.1.4'
H H 0.0000 0.0000 'International Tables Vol C Tables 4.2.6.8 and 6.1.1.4'
N N 0.0061 0.0033 'International Tables Vol C Tables 4.2.6.8 and 6.1.1.4'
O O 0.0106 0.0060 'International Tables Vol C Tables 4.2.6.8 and 6.1.1.4'
Sn Sn -0.6537 1.4246 'International Tables Vol C Tables 4.2.6.8 and 6.1.1.4'

loop_
_geom_angle_atom_site_label_1
_geom_angle_atom_site_label_2
_geom_angle_atom_site_label_3
_geom_angle
_geom_angle_publ_flag
C18 Sn1 O1 93.14(9) y
C18 Sn1 C17 127.01(12) y
O1 Sn1 C17 98.63(10) y
C18 Sn1 N1 125.71(9) y
O1 Sn1 N1 80.77(6) y
C17 Sn1 N1 107.19(10) y
C18 Sn1 O2 92.42(10) y
O1 Sn1 O2 153.64(6) y
C17 Sn1 O2 98.47(10) y
N1 Sn1 O2 75.09(6) y
C2 O1 Sn1 127.39(13) ?
C13 O2 Sn1 119.62(13) ?
C11 N1 C12 117.70(17) ?
C11 N1 Sn1 125.42(14) ?
C12 N1 Sn1 116.49(13) ?
C2 C1 C11 120.4(2) ?
C2 C1 C9 120.21(19) ?
C11 C1 C9 118.74(19) ?
O1 C2 C1 124.05(18) ?
O1 C2 C3 117.2(2) ?
C1 C2 C3 118.7(2) ?
C4 C3 C2 121.3(2) ?
C4 C3 H3 119.3 ?
C2 C3 H3 119.3 ?
C3 C4 C10 121.8(2) ?
C3 C4 H4 119.1 ?
C10 C4 H4 119.1 ?
C6 C5 C10 121.5(3) ?
C6 C5 H5 119.2 ?
C10 C5 H5 119.2 ?
C5 C6 C7 119.0(3) ?
C5 C6 H6 120.5 ?
C7 C6 H6 120.5 ?
C8 C7 C6 121.4(3) ?
C8 C7 H7 119.3 ?
C6 C7 H7 119.3 ?
C7 C8 C9 120.7(3) ?
C7 C8 H8 119.6 ?
C9 C8 H8 119.6 ?
C10 C9 C8 117.8(2) ?
C10 C9 C1 118.8(2) ?
C8 C9 C1 123.4(2) ?
C9 C10 C5 119.5(3) ?
C9 C10 C4 119.0(2) ?
C5 C10 C4 121.5(2) ?
N1 C11 C1 126.44(19) ?
N1 C11 H11 116.8 ?
C1 C11 H11 116.8 ?
N1 C12 C13 109.02(16) ?
N1 C12 C14 109.99(17) ?
C13 C12 C14 112.89(18) ?
N1 C12 H12 108.3 ?
C13 C12 H12 108.3 ?
C14 C12 H12 108.3 ?
O3 C13 O2 123.55(19) ?
O3 C13 C12 119.69(19) ?
O2 C13 C12 116.76(18) ?
C15 C14 C16 112.0(3) ?
C15 C14 C12 113.2(2) ?
C16 C14 C12 112.4(2) ?
C15 C14 H14 106.2 ?
C16 C14 H14 106.2 ?
C12 C14 H14 106.2 ?
C14 C15 H15A 109.5 ?
C14 C15 H15B 109.5 ?
H15A C15 H15B 109.5 ?
C14 C15 H15C 109.5 ?
H15A C15 H15C 109.5 ?
H15B C15 H15C 109.5 ?
C14 C16 H16A 109.5 ?
C14 C16 H16B 109.5 ?
H16A C16 H16B 109.5 ?
C14 C16 H16C 109.5 ?
H16A C16 H16C 109.5 ?
H16B C16 H16C 109.5 ?
Sn1 C17 H17A 109.5 ?
Sn1 C17 H17B 109.5 ?
H17A C17 H17B 109.5 ?
Sn1 C17 H17C 109.5 ?
H17A C17 H17C 109.5 ?
H17B C17 H17C 109.5 ?
Sn1 C18 H18A 109.5 ?
Sn1 C18 H18B 109.5 ?
H18A C18 H18B 109.5 ?
Sn1 C18 H18C 109.5 ?
H18A C18 H18C 109.5 ?
H18B C18 H18C 109.5 ?

loop_
_geom_bond_atom_site_label_1
_geom_bond_atom_site_label_2
_geom_bond_distance
_geom_bond_publ_flag
Sn1 C18 2.106(3) y
Sn1 O1 2.1070(17) y
Sn1 C17 2.107(2) y
Sn1 N1 2.1422(16) y
Sn1 O2 2.1504(17) y
O1 C2 1.306(3) ?
O2 C13 1.297(3) ?
O3 C13 1.219(3) ?
N1 C11 1.301(3) ?
N1 C12 1.469(2) ?
C1 C2 1.411(3) ?
C1 C11 1.436(3) ?
C1 C9 1.454(3) ?
C2 C3 1.433(3) ?
C3 C4 1.349(4) ?
C3 H3 0.9500 ?
C4 C10 1.434(4) ?
C4 H4 0.9500 ?
C5 C6 1.369(5) ?
C5 C10 1.420(4) ?
C5 H5 0.9500 ?
C6 C7 1.398(5) ?
C6 H6 0.9500 ?
C7 C8 1.380(4) ?
C7 H7 0.9500 ?
C8 C9 1.423(4) ?
C8 H8 0.9500 ?
C9 C10 1.418(3) ?
C11 H11 0.9500 ?
C12 C13 1.531(3) ?
C12 C14 1.549(3) ?
C12 H12 1.0000 ?
C14 C15 1.507(4) ?
C14 C16 1.521(3) ?
C14 H14 1.0000 ?
C15 H15A 0.9800 ?
C15 H15B 0.9800 ?
C15 H15C 0.9800 ?
C16 H16A 0.9800 ?
C16 H16B 0.9800 ?
C16 H16C 0.9800 ?
C17 H17A 0.9800 ?
C17 H17B 0.9800 ?
C17 H17C 0.9800 ?
C18 H18A 0.9800 ?
C18 H18B 0.9800 ?
C18 H18C 0.9800 ?

loop_
_geom_torsion_atom_site_label_1
_geom_torsion_atom_site_label_2
_geom_torsion_atom_site_label_3
_geom_torsion_atom_site_label_4
_geom_torsion
C18 Sn1 O1 C2 164.90(17)
C17 Sn1 O1 C2 -66.93(18)
N1 Sn1 O1 C2 39.22(16)
O2 Sn1 O1 C2 63.0(2)
C18 Sn1 O2 C13 -117.30(19)
O1 Sn1 O2 C13 -15.2(3)
C17 Sn1 O2 C13 114.72(19)
N1 Sn1 O2 C13 9.09(17)
C18 Sn1 N1 C11 -120.69(19)
O1 Sn1 N1 C11 -33.46(17)
C17 Sn1 N1 C11 62.8(2)
O2 Sn1 N1 C11 157.21(19)
C18 Sn1 N1 C12 66.69(18)
O1 Sn1 N1 C12 153.92(15)
C17 Sn1 N1 C12 -109.84(17)
O2 Sn1 N1 C12 -15.41(14)
Sn1 O1 C2 C1 -25.0(3)
Sn1 O1 C2 C3 157.95(14)
C11 C1 C2 O1 -11.8(3)
C9 C1 C2 O1 177.39(18)
C11 C1 C2 C3 165.21(18)
C9 C1 C2 C3 -5.6(3)
O1 C2 C3 C4 -179.5(2)
C1 C2 C3 C4 3.3(3)
C2 C3 C4 C10 0.3(3)
C10 C5 C6 C7 -0.3(5)
C5 C6 C7 C8 -0.7(5)
C6 C7 C8 C9 0.7(5)
C7 C8 C9 C10 0.3(4)
C7 C8 C9 C1 178.9(2)
C2 C1 C9 C10 4.4(3)
C11 C1 C9 C10 -166.54(18)
C2 C1 C9 C8 -174.2(2)
C11 C1 C9 C8 14.8(3)
C8 C9 C10 C5 -1.2(3)
C1 C9 C10 C5 -179.9(2)
C8 C9 C10 C4 177.9(2)
C1 C9 C10 C4 -0.8(3)
C6 C5 C10 C9 1.3(4)
C6 C5 C10 C4 -177.8(3)
C3 C4 C10 C9 -1.5(3)
C3 C4 C10 C5 177.6(2)
C12 N1 C11 C1 -172.58(19)
Sn1 N1 C11 C1 14.9(3)
C2 C1 C11 N1 16.7(3)
C9 C1 C11 N1 -172.39(19)
C11 N1 C12 C13 -154.31(19)
Sn1 N1 C12 C13 18.9(2)
C11 N1 C12 C14 81.4(2)
Sn1 N1 C12 C14 -105.37(17)
Sn1 O2 C13 O3 178.5(2)
Sn1 O2 C13 C12 -1.3(3)
N1 C12 C13 O3 168.9(2)
C14 C12 C13 O3 -68.6(3)
N1 C12 C13 O2 -11.3(3)
C14 C12 C13 O2 111.2(2)
N1 C12 C14 C15 65.2(3)
C13 C12 C14 C15 -56.8(3)
N1 C12 C14 C16 -166.7(2)
C13 C12 C14 C16 71.3(3)
